data_7008928
loop_
_publ_author_name
'Hughes, Russell P.'
'Smith, Jeremy M.'
'Liable-Sands, Louise M.'
'Concolino, Thomas E.'
'Lam, Kin-Chung'
'Incarvito, Christopher'
'Rheingold, Arnold L.'

_publ_section_title
;
 Syntheses and crystallographic studies of [Ir(\h5-C5Me5)(L)(RF)I]
 (L&#x2005;=&#x2005;CO, PMe3; RF&#x2005;=&#x2005;CF2CF3, CF2CF2CF3,
 CF2C6F5, CF(CF3)2) complexes. Cone and solid angle steric parameters
 for perfluoroalkyl ligands
;
_journal_issue 6
_journal_name_full 'Journal of the Chemical Society, Dalton Transactions'
_journal_page_first 873
_journal_paper_doi 10.1039/a907057e
_journal_year 2000
_chemical_formula_sum 'C14 H15 F7 I Ir O'
_chemical_formula_weight 651.36
_chemical_name_systematic
; 
 ? 
;
_space_group_IT_number 14
_symmetry_cell_setting monoclinic
_symmetry_space_group_name_Hall '-P 2yn'
_symmetry_space_group_name_H-M 'P 1 21/n 1'
_atom_sites_solution_hydrogens geom
_atom_sites_solution_primary direct
_atom_sites_solution_secondary difmap
_audit_creation_method SHELXL
_cell_angle_alpha 90.00
_cell_angle_beta 94.32(4)
_cell_angle_gamma 90.00
_cell_formula_units_Z 4
_cell_length_a 8.999(9)
_cell_length_b 14.477(5)
_cell_length_c 13.553(7)
_cell_measurement_reflns_used 43
_cell_measurement_temperature 293(2)
_cell_measurement_theta_max 15
_cell_measurement_theta_min 10
_cell_volume 1761(2)
_computing_cell_refinement Siemens/XSCANS
_computing_data_collection Siemens/XSCANS
_computing_data_reduction Siemens/XSCANS
_computing_molecular_graphics XP-5.03
_computing_publication_material XCIF
_computing_structure_refinement 'SHELXL-5.03 (Sheldrick, 1994)'
_computing_structure_solution 'SHELXS-5.03 (Sheldrick, 1994)'
_diffrn_ambient_temperature 293(2)
_diffrn_measurement_device 'Siemens P4'
_diffrn_measurement_method '\w scan'
_diffrn_radiation_monochromator graphite
_diffrn_radiation_source 'fine-focus sealed tube'
_diffrn_radiation_type MoK\a
_diffrn_radiation_wavelength 0.71073
_diffrn_reflns_av_R_equivalents 0.0459
_diffrn_reflns_av_sigmaI/netI 0.0682
_diffrn_reflns_limit_h_max 9
_diffrn_reflns_limit_h_min -9
_diffrn_reflns_limit_k_max 15
_diffrn_reflns_limit_k_min -1
_diffrn_reflns_limit_l_max 14
_diffrn_reflns_limit_l_min -1
_diffrn_reflns_number 3227
_diffrn_reflns_theta_max 31.62
_diffrn_reflns_theta_min 2.06
_diffrn_standards_decay_% <7
_diffrn_standards_interval_count 197
_diffrn_standards_number 3
_exptl_absorpt_coefficient_mu 9.404
_exptl_absorpt_correction_T_max 1.000
_exptl_absorpt_correction_T_min 0.467
_exptl_absorpt_correction_type empirical
_exptl_crystal_colour yellow
_exptl_crystal_density_diffrn 2.457
_exptl_crystal_description rod
_exptl_crystal_F_000 1200
_exptl_crystal_size_max 0.30
_exptl_crystal_size_mid 0.30
_exptl_crystal_size_min 0.20
_refine_diff_density_max 3.652
_refine_diff_density_min -1.890
_refine_diff_density_rms 0.248
_refine_ls_extinction_method none
_refine_ls_goodness_of_fit_all 1.039
_refine_ls_goodness_of_fit_obs 1.082
_refine_ls_hydrogen_treatment 'idealized contributions'
_refine_ls_matrix_type full
_refine_ls_number_parameters 217
_refine_ls_number_reflns 2300
_refine_ls_number_restraints 0
_refine_ls_restrained_S_all 1.039
_refine_ls_restrained_S_obs 1.082
_refine_ls_R_factor_all 0.1081
_refine_ls_R_factor_obs 0.0701
_refine_ls_shift/esd_max 0.045
_refine_ls_shift/esd_mean 0.006
_refine_ls_structure_factor_coef Fsqd
_refine_ls_weighting_details 'w=1/[\s^2^(Fo^2^)+(0.0966P)^2^+41.9396P] where P=(Fo^2^+2Fc^2^)/3'
_refine_ls_weighting_scheme calc
_refine_ls_wR_factor_all 0.1988
_refine_ls_wR_factor_obs 0.1692
_reflns_number_observed 1592
_reflns_number_total 2300
_reflns_observed_criterion >2sigma(I)
_cod_data_source_file a907057e.txt
_cod_data_source_block rph66r
_cod_depositor_comments
;
The following automatic conversions were performed:

'_refine_ls_weighting_scheme' value 'calc
w=1/[\s^2^(Fo^2^)+(0.0966P)^2^+41.9396P] where P=(Fo^2^+2Fc^2^)/3'
was changed to 'calc'. New tag '_refine_ls_weighting_details' was
created. The value of the new tag was set to
'w=1/[\s^2^(Fo^2^)+(0.0966P)^2^+41.9396P] where P=(Fo^2^+2Fc^2^)/3'.

Automatic conversion script
Id: cif_fix_values 3143 2015-03-26 13:38:13Z robertas 
;
_cod_original_cell_volume 1760(2)
_cod_original_sg_symbol_H-M P2(1)/n
_cod_database_code 7008928

loop_
_symmetry_equiv_pos_as_xyz
'x, y, z'
'-x+1/2, y+1/2, -z+1/2'
'-x, -y, -z'
'x-1/2, -y-1/2, z-1/2'

loop_
_atom_site_aniso_label
_atom_site_aniso_U_11
_atom_site_aniso_U_22
_atom_site_aniso_U_33
_atom_site_aniso_U_23
_atom_site_aniso_U_13
_atom_site_aniso_U_12
Ir 0.0687(7) 0.0418(6) 0.0751(7) -0.0048(5) 0.0199(5) 0.0044(5)
I 0.0828(13) 0.0611(11) 0.0897(13) 0.0041(10) 0.0108(10) 0.0162(10)
F1 0.115(14) 0.072(11) 0.172(19) 0.043(12) -0.042(13) -0.033(11)
F2 0.182(24) 0.115(17) 0.150(20) 0.026(15) -0.073(18) 0.004(16)
F3 0.129(17) 0.113(16) 0.188(21) -0.075(16) 0.013(15) -0.030(14)
F4 0.131(16) 0.075(11) 0.150(17) -0.021(11) 0.075(14) 0.012(11)
F5 0.156(20) 0.079(13) 0.207(24) 0.033(14) 0.041(18) -0.021(13)
F6 0.113(16) 0.151(20) 0.127(16) 0.002(15) -0.023(13) 0.011(14)
F7 0.104(14) 0.142(17) 0.098(13) -0.013(13) 0.041(11) -0.019(12)
O1 0.129(19) 0.097(16) 0.122(18) 0.017(13) 0.087(16) 0.001(14)
C1 0.063(16) 0.029(13) 0.086(18) 0.006(12) -0.012(14) -0.010(12)
C2 0.062(16) 0.016(11) 0.118(21) -0.001(12) 0.026(15) -0.010(11)
C3 0.042(14) 0.058(16) 0.094(20) -0.013(14) 0.013(13) 0.014(12)
C4 0.038(13) 0.062(16) 0.109(21) 0.034(15) -0.001(14) 0.002(12)
C5 0.046(13) 0.048(13) 0.057(14) 0.000(11) -0.005(11) 0.001(11)
C6 0.084(20) 0.092(21) 0.073(18) 0.007(17) -0.012(15) -0.023(18)
C7 0.075(21) 0.074(21) 0.174(34) 0.007(21) 0.003(21) 0.045(17)
C8 0.077(20) 0.112(25) 0.080(19) 0.023(19) 0.016(16) 0.007(19)
C9 0.091(21) 0.040(14) 0.121(24) -0.013(15) -0.003(18) -0.022(14)
C10 0.124(26) 0.067(18) 0.086(20) 0.002(16) 0.055(19) -0.021(18)
C11 0.058(17) 0.076(18) 0.117(25) -0.015(17) 0.059(17) -0.033(14)
C12 0.075(19) 0.092(20) 0.048(15) -0.027(15) -0.006(13) -0.009(16)
C13 0.096(27) 0.091(25) 0.169(38) -0.038(27) 0.043(27) -0.032(23)
C14 0.069(19) 0.057(17) 0.104(24) -0.003(17) 0.019(18) 0.004(15)

loop_
_atom_site_label
_atom_site_type_symbol
_atom_site_fract_x
_atom_site_fract_y
_atom_site_fract_z
_atom_site_U_iso_or_equiv
_atom_site_thermal_displace_type
_atom_site_occupancy
_atom_site_calc_flag
_atom_site_refinement_flags
_atom_site_disorder_group
Ir Ir -0.39197(12) 0.71842(6) -0.08596(8) 0.0612(4) Uani 1 d . .
I I -0.1800(2) 0.59360(12) -0.02843(15) 0.0777(6) Uani 1 d . .
F1 F -0.3367(22) 0.9220(12) -0.0926(16) 0.122(7) Uani 1 d . .
F2 F -0.2243(31) 0.7992(16) 0.1186(18) 0.154(10) Uani 1 d . .
F3 F -0.2001(25) 0.9509(15) 0.0782(18) 0.143(8) Uani 1 d . .
F4 F -0.4167(24) 0.8920(12) 0.0794(15) 0.116(7) Uani 1 d . .
F5 F -0.0640(26) 0.9270(14) -0.0809(19) 0.146(9) Uani 1 d . .
F6 F -0.0133(26) 0.8041(16) -0.0029(17) 0.132(8) Uani 1 d . .
F7 F -0.0850(21) 0.7962(15) -0.1530(14) 0.113(6) Uani 1 d . .
O1 O -0.5136(28) 0.6945(15) 0.1114(18) 0.112(8) Uani 1 d . .
C1 C -0.4333(28) 0.7669(14) -0.2472(19) 0.060(7) Uani 1 d . .
C2 C -0.5619(27) 0.7722(13) -0.1853(21) 0.064(7) Uani 1 d . .
C3 C -0.6077(26) 0.6880(16) -0.1618(20) 0.064(7) Uani 1 d . .
C4 C -0.5038(25) 0.6228(18) -0.1907(21) 0.070(8) Uani 1 d . .
C5 C -0.3956(25) 0.6722(15) -0.2470(17) 0.051(6) Uani 1 d . .
C6 C -0.3664(32) 0.8445(21) -0.3006(20) 0.084(8) Uani 1 d . .
H6A H -0.4170(32) 0.9009(21) -0.2869(20) 0.126 Uiso 1 calc R .
H6B H -0.3762(32) 0.8326(21) -0.3704(20) 0.126 Uiso 1 calc R .
H6C H -0.2628(32) 0.8501(21) -0.2788(20) 0.126 Uiso 1 calc R .
C7 C -0.6586(33) 0.8613(20) -0.1787(28) 0.108(12) Uani 1 d . .
H7A H -0.6033(33) 0.9137(20) -0.1991(28) 0.162 Uiso 1 calc R .
H7B H -0.6837(33) 0.8699(20) -0.1117(28) 0.162 Uiso 1 calc R .
H7C H -0.7482(33) 0.8549(20) -0.2212(28) 0.162 Uiso 1 calc R .
C8 C -0.7477(31) 0.6534(23) -0.1181(21) 0.089(9) Uani 1 d . .
H8A H -0.7428(31) 0.5875(23) -0.1111(21) 0.134 Uiso 1 calc R .
H8B H -0.8332(31) 0.6697(23) -0.1612(21) 0.134 Uiso 1 calc R .
H8C H -0.7557(31) 0.6812(23) -0.0544(21) 0.134 Uiso 1 calc R .
C9 C -0.5111(32) 0.5201(16) -0.1864(23) 0.085(9) Uani 1 d . .
H9A H -0.4224(32) 0.4944(16) -0.2104(23) 0.127 Uiso 1 calc R .
H9B H -0.5966(32) 0.4989(16) -0.2267(23) 0.127 Uiso 1 calc R .
H9C H -0.5191(32) 0.5009(16) -0.1192(23) 0.127 Uiso 1 calc R .
C10 C -0.2721(35) 0.6307(19) -0.2989(21) 0.090(10) Uani 1 d . .
H10A H -0.2688(35) 0.5654(19) -0.2870(21) 0.135 Uiso 1 calc R .
H10B H -0.1793(35) 0.6581(19) -0.2746(21) 0.135 Uiso 1 calc R .
H10C H -0.2885(35) 0.6420(19) -0.3687(21) 0.135 Uiso 1 calc R .
C11 C -0.4717(29) 0.7055(19) 0.0378(25) 0.081(9) Uani 1 d . .
C12 C -0.2654(30) 0.8358(21) -0.0404(18) 0.072(8) Uani 1 d . .
C13 C -0.2889(43) 0.8756(26) 0.0543(33) 0.117(13) Uani 1 d . .
C14 C -0.1071(32) 0.8392(19) -0.0722(26) 0.076(8) Uani 1 d . .

loop_
_atom_type_symbol
_atom_type_description
_atom_type_scat_dispersion_real
_atom_type_scat_dispersion_imag
_atom_type_scat_source
C C 0.0033 0.0016 'International Tables Vol C Tables 4.2.6.8 and 6.1.1.4'
H H 0.0000 0.0000 'International Tables Vol C Tables 4.2.6.8 and 6.1.1.4'
O O 0.0106 0.0060 'International Tables Vol C Tables 4.2.6.8 and 6.1.1.4'
F F 0.0171 0.0103 'International Tables Vol C Tables 4.2.6.8 and 6.1.1.4'
I I -0.4742 1.8119 'International Tables Vol C Tables 4.2.6.8 and 6.1.1.4'
Ir Ir -1.4442 7.9887 'International Tables Vol C Tables 4.2.6.8 and 6.1.1.4'

loop_
_geom_angle_atom_site_label_1
_geom_angle_atom_site_label_2
_geom_angle_atom_site_label_3
_geom_angle
_geom_angle_site_symmetry_1
_geom_angle_site_symmetry_3
_geom_angle_publ_flag
C11 Ir C12 93.0(10) . . ?
C11 Ir C2 107.4(12) . . ?
C12 Ir C2 103.8(9) . . ?
C11 Ir C4 109.3(10) . . ?
C12 Ir C4 156.3(10) . . ?
C2 Ir C4 62.7(8) . . ?
C11 Ir C3 90.8(11) . . ?
C12 Ir C3 138.1(10) . . ?
C2 Ir C3 36.3(9) . . ?
C4 Ir C3 37.7(8) . . ?
C11 Ir C5 147.6(10) . . ?
C12 Ir C5 119.0(9) . . ?
C2 Ir C5 62.6(9) . . ?
C4 Ir C5 38.4(9) . . ?
C3 Ir C5 62.6(9) . . ?
C11 Ir C1 146.3(12) . . ?
C12 Ir C1 94.4(9) . . ?
C2 Ir C1 39.0(9) . . ?
C4 Ir C1 62.6(8) . . ?
C3 Ir C1 62.4(9) . . ?
C5 Ir C1 35.9(8) . . ?
C11 Ir I 89.1(10) . . ?
C12 Ir I 95.7(8) . . ?
C2 Ir I 153.4(6) . . ?
C4 Ir I 92.6(6) . . ?
C3 Ir I 126.0(6) . . ?
C5 Ir I 92.2(6) . . ?
C1 Ir I 122.6(6) . . ?
C5 C1 C6 128.9(25) . . ?
C5 C1 C2 104.3(19) . . ?
C6 C1 C2 126.7(22) . . ?
C5 C1 Ir 71.3(13) . . ?
C6 C1 Ir 130.5(17) . . ?
C2 C1 Ir 63.5(14) . . ?
C3 C2 C1 110.9(19) . . ?
C3 C2 C7 123.9(23) . . ?
C1 C2 C7 122.5(21) . . ?
C3 C2 Ir 74.5(16) . . ?
C1 C2 Ir 77.5(14) . . ?
C7 C2 Ir 130.5(21) . . ?
C2 C3 C4 108.9(21) . . ?
C2 C3 C8 132.5(23) . . ?
C4 C3 C8 118.5(23) . . ?
C2 C3 Ir 69.3(16) . . ?
C4 C3 Ir 71.2(15) . . ?
C8 C3 Ir 128.4(20) . . ?
C3 C4 C5 107.4(21) . . ?
C3 C4 C9 128.8(23) . . ?
C5 C4 C9 122.7(24) . . ?
C3 C4 Ir 71.1(16) . . ?
C5 C4 Ir 74.8(14) . . ?
C9 C4 Ir 129.0(20) . . ?
C1 C5 C4 107.8(21) . . ?
C1 C5 C10 125.4(22) . . ?
C4 C5 C10 126.8(21) . . ?
C1 C5 Ir 72.7(14) . . ?
C4 C5 Ir 66.9(14) . . ?
C10 C5 Ir 127.9(18) . . ?
O1 C11 Ir 176.5(28) . . ?
C13 C12 C14 116.3(26) . . ?
C13 C12 F1 90.1(26) . . ?
C14 C12 F1 102.0(23) . . ?
C13 C12 Ir 118.2(22) . . ?
C14 C12 Ir 116.1(19) . . ?
F1 C12 Ir 108.6(14) . . ?
F4 C13 F3 108.4(30) . . ?
F4 C13 C12 121.4(35) . . ?
F3 C13 C12 114.0(30) . . ?
F4 C13 F2 107.9(32) . . ?
F3 C13 F2 104.8(32) . . ?
C12 C13 F2 98.4(28) . . ?
F7 C14 F6 106.8(25) . . ?
F7 C14 F5 108.7(27) . . ?
F6 C14 F5 104.8(28) . . ?
F7 C14 C12 115.6(26) . . ?
F6 C14 C12 110.4(27) . . ?
F5 C14 C12 109.9(25) . . ?

loop_
_geom_bond_atom_site_label_1
_geom_bond_atom_site_label_2
_geom_bond_distance
_geom_bond_site_symmetry_2
_geom_bond_publ_flag
Ir C11 1.88(3) . ?
Ir C12 2.11(3) . ?
Ir C2 2.11(3) . ?
Ir C4 2.17(3) . ?
Ir C3 2.17(3) . ?
Ir C5 2.28(2) . ?
Ir C1 2.30(3) . ?
Ir I 2.700(3) . ?
F1 C12 1.55(3) . ?
F2 C13 1.50(5) . ?
F3 C13 1.38(4) . ?
F4 C13 1.25(4) . ?
F5 C14 1.34(3) . ?
F6 C14 1.32(3) . ?
F7 C14 1.29(3) . ?
O1 C11 1.10(3) . ?
C1 C5 1.41(3) . ?
C1 C6 1.49(3) . ?
C1 C2 1.48(3) . ?
C2 C3 1.33(3) . ?
C2 C7 1.56(3) . ?
C3 C4 1.41(3) . ?
C3 C8 1.52(3) . ?
C4 C5 1.47(3) . ?
C4 C9 1.49(3) . ?
C5 C10 1.49(3) . ?
C12 C13 1.44(4) . ?
C12 C14 1.52(4) . ?
